data_4305490
loop_
_publ_author_name
'Jie-Sheng Huang'
'Guang-Ao Yu'
'Jin Xie'
'Kwok-Ming Wong'
'Nianyong Zhu'
'Chi-Ming Che'

_publ_section_title
;
Primary and Secondary Phosphine Complexes of Iron Porphyrins and Ruthenium
Phthalocyanine: Synthesis, Structure, and P-H Bond Functionalization
;
_journal_name_full 'Inorganic Chemistry'
_journal_page_first 9166
_journal_page_last 9181
_journal_paper_doi 10.1021/ic800484k
_journal_volume 47
_journal_year 2008
_chemical_formula_moiety 'C56 H22 F20 Fe N4 P2'
_chemical_formula_sum 'C56 H22 F20 Fe N4 P2'
_chemical_formula_weight 1248.57
_chemical_name_systematic
;
 ?
;
_space_group_IT_number 14
_symmetry_cell_setting monoclinic
_symmetry_space_group_name_Hall '-P 2ybc'
_symmetry_space_group_name_H-M 'P 1 21/c 1'
_atom_sites_solution_hydrogens geom
_atom_sites_solution_primary direct
_atom_sites_solution_secondary difmap
_audit_creation_method SHELXL-97
_cell_angle_alpha 90.00
_cell_angle_beta 102.49(3)
_cell_angle_gamma 90.00
_cell_formula_units_Z 2
_cell_length_a 13.000(3)
_cell_length_b 7.7410(15)
_cell_length_c 25.641(5)
_cell_measurement_reflns_used 0
_cell_measurement_temperature 301(2)
_cell_measurement_theta_max 0
_cell_measurement_theta_min 0
_cell_volume 2519.3(10)
_computing_molecular_graphics 'Ortep-3 for Windows (Farrugia, 1997)'
_computing_publication_material 'WinGX publication routines (Farrugia, 1999)'
_computing_structure_refinement 'SHELXL-97 (Sheldrick, 1997)'
_computing_structure_solution SIR-97
_diffrn_ambient_temperature 301(2)
_diffrn_measured_fraction_theta_full 0.969
_diffrn_measured_fraction_theta_max 0.969
_diffrn_radiation_monochromator graphite
_diffrn_radiation_source 'fine-focus sealed tube'
_diffrn_radiation_type MoK\a
_diffrn_radiation_wavelength 0.71073
_diffrn_reflns_av_R_equivalents 0.0435
_diffrn_reflns_av_sigmaI/netI 0.0606
_diffrn_reflns_limit_h_max 15
_diffrn_reflns_limit_h_min -15
_diffrn_reflns_limit_k_max 9
_diffrn_reflns_limit_k_min -9
_diffrn_reflns_limit_l_max 31
_diffrn_reflns_limit_l_min -31
_diffrn_reflns_number 15817
_diffrn_reflns_theta_full 25.64
_diffrn_reflns_theta_max 25.64
_diffrn_reflns_theta_min 2.02
_exptl_absorpt_coefficient_mu 0.482
_exptl_absorpt_correction_type none
_exptl_crystal_colour black
_exptl_crystal_density_diffrn 1.646
_exptl_crystal_density_method 'not measured'
_exptl_crystal_description prism
_exptl_crystal_F_000 1244
_exptl_crystal_size_max 0.35
_exptl_crystal_size_mid 0.3
_exptl_crystal_size_min 0.25
_refine_diff_density_max 0.380
_refine_diff_density_min -0.307
_refine_diff_density_rms 0.063
_refine_ls_extinction_method none
_refine_ls_goodness_of_fit_ref 1.025
_refine_ls_hydrogen_treatment ride-on
_refine_ls_matrix_type full
_refine_ls_number_parameters 384
_refine_ls_number_reflns 4626
_refine_ls_number_restraints 0
_refine_ls_restrained_S_all 1.025
_refine_ls_R_factor_all 0.0673
_refine_ls_R_factor_gt 0.0450
_refine_ls_shift/su_max 0.001
_refine_ls_shift/su_mean 0.000
_refine_ls_structure_factor_coef Fsqd
_refine_ls_weighting_details 'calc w=1/[\s^2^(Fo^2^)+(0.0771P)^2^+0.0000P] where P=(Fo^2^+2Fc^2^)/3'
_refine_ls_weighting_scheme calc
_refine_ls_wR_factor_gt 0.1187
_refine_ls_wR_factor_ref 0.1352
_reflns_number_gt 3249
_reflns_number_total 4626
_reflns_threshold_expression >2sigma(I)
_cod_data_source_file ic800484k_si_001_1.cif
_cod_data_source_block complex_1a
_cod_original_cell_volume 2519.3(9)
_cod_original_sg_symbol_H-M 'P 21/c'
_cod_database_code 4305490

loop_
_symmetry_equiv_pos_as_xyz
'x, y, z'
'-x, y+1/2, -z+1/2'
'-x, -y, -z'
'x, -y-1/2, z-1/2'

loop_
_atom_site_label
_atom_site_type_symbol
_atom_site_fract_x
_atom_site_fract_y
_atom_site_fract_z
_atom_site_U_iso_or_equiv
_atom_site_adp_type
_atom_site_occupancy
_atom_site_symmetry_multiplicity
_atom_site_calc_flag
_atom_site_refinement_flags
_atom_site_disorder_assembly
_atom_site_disorder_group
Fe1 Fe 0.5000 0.0000 0.5000 0.04053(18) Uani 1 2 d S . .
P1 P 0.51353(6) -0.24539(11) 0.45422(3) 0.0541(2) Uani 1 1 d . . .
F1 F 0.76077(19) 0.0287(3) 0.69925(9) 0.0971(7) Uani 1 1 d . . .
F2 F 0.89224(19) -0.0955(4) 0.78547(9) 0.1140(8) Uani 1 1 d . . .
F3 F 0.95091(18) -0.4319(4) 0.78969(10) 0.1191(9) Uani 1 1 d . . .
F4 F 0.87485(18) -0.6412(3) 0.70552(12) 0.1133(9) Uani 1 1 d . . .
F5 F 0.74450(16) -0.5165(3) 0.61821(9) 0.0843(6) Uani 1 1 d . . .
F6 F 0.77558(16) 0.5237(3) 0.50287(9) 0.0804(6) Uani 1 1 d . . .
F7 F 0.92405(17) 0.7128(3) 0.47221(10) 0.0974(7) Uani 1 1 d . . .
F8 F 1.02369(15) 0.5886(3) 0.39721(9) 0.0945(7) Uani 1 1 d . . .
F9 F 0.97086(16) 0.2757(3) 0.35269(10) 0.0987(7) Uani 1 1 d . . .
F10 F 0.82177(19) 0.0871(3) 0.38334(11) 0.1054(8) Uani 1 1 d . . .
N1 N 0.48701(15) -0.1505(3) 0.56147(8) 0.0427(5) Uani 1 1 d . . .
N2 N 0.65630(16) 0.0085(3) 0.52676(9) 0.0458(5) Uani 1 1 d . . .
C1 C 0.39585(19) -0.2199(4) 0.57212(10) 0.0449(6) Uani 1 1 d . . .
C2 C 0.4201(2) -0.3189(4) 0.62045(11) 0.0543(7) Uani 1 1 d . . .
H2 H 0.3723 -0.3779 0.6361 0.065 Uiso 1 1 calc R . .
C3 C 0.5248(2) -0.3104(4) 0.63878(11) 0.0519(7) Uani 1 1 d . . .
H3 H 0.5630 -0.3627 0.6696 0.062 Uiso 1 1 calc R . .
C4 C 0.56669(19) -0.2066(4) 0.60242(10) 0.0456(6) Uani 1 1 d . . .
C5 C 0.6730(2) -0.1676(4) 0.60753(10) 0.0481(7) Uani 1 1 d . . .
C6 C 0.7142(2) -0.0684(4) 0.57258(11) 0.0509(7) Uani 1 1 d . . .
C7 C 0.8244(2) -0.0264(4) 0.57837(13) 0.0640(9) Uani 1 1 d . . .
H7 H 0.8795 -0.0640 0.6055 0.077 Uiso 1 1 calc R . .
C8 C 0.8325(2) 0.0759(5) 0.53775(13) 0.0644(9) Uani 1 1 d . . .
H8 H 0.8944 0.1237 0.5315 0.077 Uiso 1 1 calc R . .
C9 C 0.72872(19) 0.0992(4) 0.50533(11) 0.0492(7) Uani 1 1 d . . .
C10 C 0.70410(19) 0.1988(4) 0.45962(11) 0.0491(7) Uani 1 1 d . . .
C11 C 0.7478(2) -0.2396(4) 0.65571(11) 0.0499(7) Uani 1 1 d . . .
C12 C 0.7882(2) -0.1369(5) 0.69929(12) 0.0631(8) Uani 1 1 d . . .
C13 C 0.8562(3) -0.2002(6) 0.74426(12) 0.0754(10) Uani 1 1 d . . .
C14 C 0.8853(2) -0.3700(6) 0.74587(14) 0.0737(10) Uani 1 1 d . . .
C15 C 0.8474(3) -0.4760(5) 0.70379(16) 0.0721(10) Uani 1 1 d . . .
C16 C 0.7802(2) -0.4083(4) 0.65909(13) 0.0612(8) Uani 1 1 d . . .
C17 C 0.79181(19) 0.2990(4) 0.44379(11) 0.0507(7) Uani 1 1 d . . .
C18 C 0.8219(2) 0.4587(4) 0.46558(12) 0.0553(7) Uani 1 1 d . . .
C19 C 0.8992(2) 0.5562(5) 0.44999(14) 0.0655(9) Uani 1 1 d . . .
C20 C 0.9486(2) 0.4947(5) 0.41220(13) 0.0628(9) Uani 1 1 d . . .
C21 C 0.9223(2) 0.3373(5) 0.39010(13) 0.0661(9) Uani 1 1 d . . .
C22 C 0.8448(2) 0.2418(4) 0.40622(14) 0.0636(8) Uani 1 1 d . . .
C23 C 0.5455(3) -0.2358(4) 0.38929(13) 0.0650(8) Uani 1 1 d . . .
C24 C 0.6507(3) -0.2208(5) 0.38586(17) 0.0871(11) Uani 1 1 d . . .
H24 H 0.7021 -0.2126 0.4173 0.105 Uiso 1 1 calc R . .
C25 C 0.6811(5) -0.2176(7) 0.3383(2) 0.1185(17) Uani 1 1 d . . .
H25 H 0.7519 -0.2114 0.3369 0.142 Uiso 1 1 calc R . .
C26 C 0.6063(6) -0.2236(9) 0.2939(2) 0.145(2) Uani 1 1 d . . .
H26 H 0.6269 -0.2237 0.2614 0.174 Uiso 1 1 calc R . .
C27 C 0.4998(6) -0.2296(8) 0.29318(19) 0.131(2) Uani 1 1 d . . .
H27 H 0.4500 -0.2287 0.2611 0.157 Uiso 1 1 calc R . .
C28 C 0.4689(4) -0.2371(6) 0.34303(16) 0.0971(13) Uani 1 1 d . . .
H28 H 0.3980 -0.2428 0.3443 0.116 Uiso 1 1 calc R . .
H1B H 0.427(2) -0.344(4) 0.4442(12) 0.075(9) Uiso 1 1 d . . .
H1A H 0.590(2) -0.348(4) 0.4785(11) 0.058(8) Uiso 1 1 d . . .

loop_
_atom_site_aniso_label
_atom_site_aniso_U_11
_atom_site_aniso_U_22
_atom_site_aniso_U_33
_atom_site_aniso_U_23
_atom_site_aniso_U_13
_atom_site_aniso_U_12
Fe1 0.0386(3) 0.0480(3) 0.0348(3) 0.0031(2) 0.0077(2) -0.0085(2)
P1 0.0643(5) 0.0512(5) 0.0490(4) -0.0001(3) 0.0173(3) -0.0072(4)
F1 0.1140(18) 0.0775(16) 0.0824(15) -0.0120(11) -0.0171(12) 0.0012(12)
F2 0.1128(18) 0.152(2) 0.0601(13) -0.0185(14) -0.0199(12) -0.0109(16)
F3 0.0923(16) 0.162(2) 0.0852(16) 0.0594(16) -0.0210(12) 0.0036(15)
F4 0.0959(16) 0.0826(17) 0.151(2) 0.0379(16) 0.0025(14) 0.0151(12)
F5 0.0835(13) 0.0739(14) 0.0893(15) -0.0108(11) 0.0051(11) -0.0006(10)
F6 0.0832(13) 0.0866(15) 0.0788(13) -0.0124(11) 0.0340(11) -0.0202(10)
F7 0.0975(14) 0.0854(16) 0.1104(17) -0.0103(13) 0.0251(12) -0.0438(12)
F8 0.0690(12) 0.1202(18) 0.0984(16) 0.0261(14) 0.0270(11) -0.0394(11)
F9 0.0890(13) 0.1198(19) 0.1060(17) 0.0045(14) 0.0621(13) -0.0042(12)
F10 0.1239(18) 0.0840(16) 0.130(2) -0.0247(15) 0.0752(15) -0.0307(14)
N1 0.0408(11) 0.0508(14) 0.0365(11) 0.0030(10) 0.0084(9) -0.0097(9)
N2 0.0430(11) 0.0532(14) 0.0411(12) 0.0065(11) 0.0094(9) -0.0095(9)
C1 0.0455(13) 0.0521(17) 0.0393(14) 0.0062(12) 0.0141(11) -0.0092(11)
C2 0.0542(16) 0.0620(19) 0.0489(16) 0.0118(14) 0.0156(12) -0.0115(13)
C3 0.0542(15) 0.0602(18) 0.0409(14) 0.0132(13) 0.0095(11) -0.0100(13)
C4 0.0458(13) 0.0513(17) 0.0386(13) 0.0039(12) 0.0068(11) -0.0071(11)
C5 0.0483(14) 0.0553(18) 0.0393(14) 0.0077(12) 0.0064(11) -0.0081(12)
C6 0.0436(14) 0.0617(18) 0.0444(15) 0.0087(13) 0.0029(11) -0.0079(12)
C7 0.0433(15) 0.084(2) 0.0608(19) 0.0217(17) 0.0017(13) -0.0112(14)
C8 0.0436(15) 0.082(2) 0.066(2) 0.0189(17) 0.0084(13) -0.0152(14)
C9 0.0383(13) 0.0612(18) 0.0486(15) 0.0102(14) 0.0104(11) -0.0124(12)
C10 0.0432(13) 0.0566(18) 0.0493(15) 0.0074(13) 0.0138(11) -0.0107(12)
C11 0.0456(14) 0.0586(19) 0.0431(14) 0.0112(13) 0.0046(11) -0.0119(13)
C12 0.0627(18) 0.069(2) 0.0527(18) 0.0072(16) 0.0020(14) -0.0059(15)
C13 0.066(2) 0.108(3) 0.0457(18) 0.0060(19) -0.0025(14) -0.0152(19)
C14 0.0566(18) 0.093(3) 0.064(2) 0.029(2) -0.0029(15) -0.0030(17)
C15 0.0609(19) 0.069(2) 0.085(2) 0.027(2) 0.0126(17) 0.0025(16)
C16 0.0501(16) 0.070(2) 0.0613(19) 0.0081(17) 0.0068(13) -0.0075(14)
C17 0.0410(13) 0.0633(19) 0.0485(15) 0.0130(14) 0.0113(11) -0.0074(12)
C18 0.0506(16) 0.066(2) 0.0510(17) 0.0052(14) 0.0136(13) -0.0079(13)
C19 0.0575(18) 0.069(2) 0.067(2) 0.0112(17) 0.0057(16) -0.0224(15)
C20 0.0441(15) 0.083(2) 0.0621(19) 0.0205(18) 0.0126(14) -0.0172(15)
C21 0.0559(17) 0.082(3) 0.067(2) 0.0136(18) 0.0281(15) -0.0029(16)
C22 0.0585(17) 0.066(2) 0.071(2) 0.0051(17) 0.0229(15) -0.0133(15)
C23 0.094(2) 0.0469(19) 0.0550(18) -0.0025(14) 0.0191(16) 0.0001(16)
C24 0.099(3) 0.092(3) 0.080(3) -0.005(2) 0.040(2) -0.010(2)
C25 0.145(4) 0.142(5) 0.089(3) -0.006(3) 0.069(3) -0.004(3)
C26 0.174(6) 0.193(7) 0.080(4) 0.007(4) 0.056(4) -0.006(5)
C27 0.171(5) 0.157(5) 0.057(3) 0.007(3) 0.010(3) 0.015(4)
C28 0.126(3) 0.099(3) 0.061(2) 0.000(2) 0.009(2) 0.010(3)

loop_
_atom_type_symbol
_atom_type_description
_atom_type_scat_dispersion_real
_atom_type_scat_dispersion_imag
_atom_type_scat_source
Fe Fe 0.3463 0.8444 'International Tables Vol C Tables 4.2.6.8 and 6.1.1.4'
P P 0.1023 0.0942 'International Tables Vol C Tables 4.2.6.8 and 6.1.1.4'
F F 0.0171 0.0103 'International Tables Vol C Tables 4.2.6.8 and 6.1.1.4'
N N 0.0061 0.0033 'International Tables Vol C Tables 4.2.6.8 and 6.1.1.4'
C C 0.0033 0.0016 'International Tables Vol C Tables 4.2.6.8 and 6.1.1.4'
H H 0.0000 0.0000 'International Tables Vol C Tables 4.2.6.8 and 6.1.1.4'

loop_
_geom_angle_atom_site_label_1
_geom_angle_atom_site_label_2
_geom_angle_atom_site_label_3
_geom_angle
_geom_angle_site_symmetry_1
_geom_angle_site_symmetry_3
_geom_angle_publ_flag
N1 Fe1 N1 180.0 3_656 . ?
N1 Fe1 N2 90.09(8) 3_656 3_656 ?
N1 Fe1 N2 89.91(8) . 3_656 ?
N1 Fe1 N2 89.91(8) 3_656 . ?
N1 Fe1 N2 90.09(8) . . ?
N2 Fe1 N2 180.00(14) 3_656 . ?
N1 Fe1 P1 87.07(7) 3_656 3_656 ?
N1 Fe1 P1 92.93(7) . 3_656 ?
N2 Fe1 P1 91.06(7) 3_656 3_656 ?
N2 Fe1 P1 88.94(7) . 3_656 ?
N1 Fe1 P1 92.93(7) 3_656 . ?
N1 Fe1 P1 87.07(7) . . ?
N2 Fe1 P1 88.94(7) 3_656 . ?
N2 Fe1 P1 91.06(7) . . ?
P1 Fe1 P1 180.0 3_656 . ?
C23 P1 Fe1 120.31(11) . . ?
C23 P1 H1B 101.5(13) . . ?
Fe1 P1 H1B 114.9(13) . . ?
C23 P1 H1A 99.2(12) . . ?
Fe1 P1 H1A 113.4(12) . . ?
H1B P1 H1A 105.2(18) . . ?
C4 N1 C1 105.2(2) . . ?
C4 N1 Fe1 127.47(16) . . ?
C1 N1 Fe1 127.29(16) . . ?
C9 N2 C6 105.3(2) . . ?
C9 N2 Fe1 127.60(18) . . ?
C6 N2 Fe1 127.02(17) . . ?
N1 C1 C10 125.0(2) . 3_656 ?
N1 C1 C2 110.0(2) . . ?
C10 C1 C2 125.0(2) 3_656 . ?
C3 C2 C1 107.1(2) . . ?
C3 C2 H2 126.5 . . ?
C1 C2 H2 126.5 . . ?
C2 C3 C4 107.5(2) . . ?
C2 C3 H3 126.2 . . ?
C4 C3 H3 126.2 . . ?
N1 C4 C5 124.8(2) . . ?
N1 C4 C3 110.2(2) . . ?
C5 C4 C3 124.9(2) . . ?
C6 C5 C4 125.4(2) . . ?
C6 C5 C11 117.9(2) . . ?
C4 C5 C11 116.7(2) . . ?
C5 C6 N2 125.2(2) . . ?
C5 C6 C7 125.2(2) . . ?
N2 C6 C7 109.6(2) . . ?
C8 C7 C6 107.3(3) . . ?
C8 C7 H7 126.3 . . ?
C6 C7 H7 126.3 . . ?
C7 C8 C9 107.7(3) . . ?
C7 C8 H8 126.1 . . ?
C9 C8 H8 126.1 . . ?
N2 C9 C10 124.7(2) . . ?
N2 C9 C8 110.0(2) . . ?
C10 C9 C8 125.3(2) . . ?
C9 C10 C1 125.4(2) . 3_656 ?
C9 C10 C17 117.8(2) . . ?
C1 C10 C17 116.7(2) 3_656 . ?
C16 C11 C12 116.2(3) . . ?
C16 C11 C5 122.7(3) . . ?
C12 C11 C5 121.1(3) . . ?
F1 C12 C11 120.0(3) . . ?
F1 C12 C13 117.7(3) . . ?
C11 C12 C13 122.2(3) . . ?
F2 C13 C14 120.9(3) . . ?
F2 C13 C12 119.8(4) . . ?
C14 C13 C12 119.3(3) . . ?
F3 C14 C15 120.3(4) . . ?
F3 C14 C13 119.3(4) . . ?
C15 C14 C13 120.4(3) . . ?
F4 C15 C14 120.4(3) . . ?
F4 C15 C16 120.6(4) . . ?
C14 C15 C16 118.9(3) . . ?
F5 C16 C11 119.7(3) . . ?
F5 C16 C15 117.4(3) . . ?
C11 C16 C15 122.9(3) . . ?
C22 C17 C18 115.6(3) . . ?
C22 C17 C10 123.2(3) . . ?
C18 C17 C10 121.2(3) . . ?
F6 C18 C17 119.8(3) . . ?
F6 C18 C19 118.0(3) . . ?
C17 C18 C19 122.2(3) . . ?
F7 C19 C20 120.6(3) . . ?
F7 C19 C18 119.4(3) . . ?
C20 C19 C18 120.0(3) . . ?
F8 C20 C21 120.1(3) . . ?
F8 C20 C19 120.0(3) . . ?
C21 C20 C19 119.8(3) . . ?
F9 C21 C20 120.2(3) . . ?
F9 C21 C22 120.6(3) . . ?
C20 C21 C22 119.3(3) . . ?
F10 C22 C17 119.8(3) . . ?
F10 C22 C21 117.1(3) . . ?
C17 C22 C21 123.1(3) . . ?
C28 C23 C24 118.9(4) . . ?
C28 C23 P1 121.9(3) . . ?
C24 C23 P1 119.1(3) . . ?
C25 C24 C23 122.4(4) . . ?
C25 C24 H24 118.8 . . ?
C23 C24 H24 118.8 . . ?
C26 C25 C24 117.8(5) . . ?
C26 C25 H25 121.1 . . ?
C24 C25 H25 121.1 . . ?
C25 C26 C27 124.0(5) . . ?
C25 C26 H26 118.0 . . ?
C27 C26 H26 118.0 . . ?
C26 C27 C28 117.8(5) . . ?
C26 C27 H27 121.1 . . ?
C28 C27 H27 121.1 . . ?
C23 C28 C27 118.9(5) . . ?
C23 C28 H28 120.6 . . ?
C27 C28 H28 120.6 . . ?

loop_
_geom_bond_atom_site_label_1
_geom_bond_atom_site_label_2
_geom_bond_distance
_geom_bond_site_symmetry_2
_geom_bond_publ_flag
Fe1 N1 1.996(2) 3_656 ?
Fe1 N1 1.996(2) . ?
Fe1 N2 2.000(2) 3_656 ?
Fe1 N2 2.000(2) . ?
Fe1 P1 2.2597(9) 3_656 ?
Fe1 P1 2.2597(9) . ?
P1 C23 1.803(4) . ?
P1 H1B 1.34(3) . ?
P1 H1A 1.32(3) . ?
F1 C12 1.330(4) . ?
F2 C13 1.334(4) . ?
F3 C14 1.343(4) . ?
F4 C15 1.326(4) . ?
F5 C16 1.343(4) . ?
F6 C18 1.334(4) . ?
F7 C19 1.349(4) . ?
F8 C20 1.338(3) . ?
F9 C21 1.345(4) . ?
F10 C22 1.339(4) . ?
N1 C4 1.376(3) . ?
N1 C1 1.381(3) . ?
N2 C9 1.380(3) . ?
N2 C6 1.385(3) . ?
C1 C10 1.386(4) 3_656 ?
C1 C2 1.433(4) . ?
C2 C3 1.341(4) . ?
C2 H2 0.9300 . ?
C3 C4 1.425(4) . ?
C3 H3 0.9300 . ?
C4 C5 1.392(4) . ?
C5 C6 1.374(4) . ?
C5 C11 1.505(4) . ?
C6 C7 1.445(4) . ?
C7 C8 1.331(4) . ?
C7 H7 0.9300 . ?
C8 C9 1.435(4) . ?
C8 H8 0.9300 . ?
C9 C10 1.382(4) . ?
C10 C1 1.386(4) 3_656 ?
C10 C17 1.506(4) . ?
C11 C16 1.369(4) . ?
C11 C12 1.380(4) . ?
C12 C13 1.382(4) . ?
C13 C14 1.366(5) . ?
C14 C15 1.360(5) . ?
C15 C16 1.385(5) . ?
C17 C22 1.373(4) . ?
C17 C18 1.378(4) . ?
C18 C19 1.383(4) . ?
C19 C20 1.359(5) . ?
C20 C21 1.356(5) . ?
C21 C22 1.383(4) . ?
C23 C28 1.374(5) . ?
C23 C24 1.395(5) . ?
C24 C25 1.362(6) . ?
C24 H24 0.9300 . ?
C25 C26 1.327(7) . ?
C25 H25 0.9300 . ?
C26 C27 1.381(7) . ?
C26 H26 0.9300 . ?
C27 C28 1.422(7) . ?
C27 H27 0.9300 . ?
C28 H28 0.9300 . ?
